data_7155115
loop_
_publ_author_name
'Dethe, Dattatraya H.'
'Boda, Raghavender'

_publ_section_title
;
 Expedient synthesis of densely substituted pyrrolo[1,2-a]indoles.
;
_journal_issue 24
_journal_name_full 'Organic &amp; biomolecular chemistry'
_journal_page_first 5843
_journal_page_last 5860
_journal_paper_doi 10.1039/c6ob00861e
_journal_volume 14
_journal_year 2016
_chemical_formula_moiety 'C23 H21 N3'
_chemical_formula_sum 'C23 H21 N3'
_chemical_formula_weight 339.43
_chemical_name_systematic
;
 ?
;
_space_group_IT_number 15
_symmetry_cell_setting monoclinic
_symmetry_space_group_name_Hall '-C 2yc'
_symmetry_space_group_name_H-M 'C 1 2/c 1'
_atom_sites_solution_hydrogens geom
_atom_sites_solution_primary direct
_atom_sites_solution_secondary difmap
_audit_creation_method SHELXL-97
_audit_update_record
;
2015-10-30 deposited with the CCDC.
2016-05-12 downloaded from the CCDC.
;
_cell_angle_alpha 90.00
_cell_angle_beta 110.432(12)
_cell_angle_gamma 90.00
_cell_formula_units_Z 8
_cell_length_a 19.869(9)
_cell_length_b 8.329(3)
_cell_length_c 23.300(9)
_cell_measurement_temperature 100(2)
_cell_measurement_theta_max 25.500
_cell_volume 3613(3)
_computing_structure_refinement 'SHELXL-97 (Sheldrick, 1997)'
_diffrn_ambient_temperature 100(2)
_diffrn_measured_fraction_theta_full 0.997
_diffrn_measured_fraction_theta_max 0.997
_diffrn_measurement_device_type 'Bruker SMART APEX'
_diffrn_measurement_method 'omega scans'
_diffrn_radiation_monochromator graphite
_diffrn_radiation_source 'fine-focus sealed tube'
_diffrn_radiation_type MoK\a
_diffrn_radiation_wavelength 0.71073
_diffrn_reflns_av_R_equivalents 0.0486
_diffrn_reflns_av_sigmaI/netI 0.0573
_diffrn_reflns_limit_h_max 24
_diffrn_reflns_limit_h_min -24
_diffrn_reflns_limit_k_max 6
_diffrn_reflns_limit_k_min -10
_diffrn_reflns_limit_l_max 28
_diffrn_reflns_limit_l_min -26
_diffrn_reflns_number 9601
_diffrn_reflns_theta_full 25.50
_diffrn_reflns_theta_max 25.50
_diffrn_reflns_theta_min 2.19
_exptl_absorpt_coefficient_mu 0.074
_exptl_absorpt_correction_T_max 0.991
_exptl_absorpt_correction_T_min 0.989
_exptl_absorpt_correction_type empirical
_exptl_absorpt_process_details sadabs
_exptl_crystal_colour white
_exptl_crystal_density_diffrn 1.248
_exptl_crystal_density_method 'not measured'
_exptl_crystal_description block
_exptl_crystal_F_000 1440
_exptl_crystal_size_max 0.15
_exptl_crystal_size_mid 0.13
_exptl_crystal_size_min 0.12
_refine_diff_density_max 0.525
_refine_diff_density_min -0.519
_refine_diff_density_rms 0.075
_refine_ls_extinction_method none
_refine_ls_goodness_of_fit_ref 1.042
_refine_ls_hydrogen_treatment mixed
_refine_ls_matrix_type full
_refine_ls_number_parameters 247
_refine_ls_number_reflns 3345
_refine_ls_number_restraints 0
_refine_ls_restrained_S_all 1.042
_refine_ls_R_factor_all 0.0903
_refine_ls_R_factor_gt 0.0644
_refine_ls_shift/su_max 0.001
_refine_ls_shift/su_mean 0.000
_refine_ls_structure_factor_coef Fsqd
_refine_ls_weighting_details 'calc w=1/[\s^2^(Fo^2^)+(0.1143P)^2^+1.5826P] where P=(Fo^2^+2Fc^2^)/3'
_refine_ls_weighting_scheme calc
_refine_ls_wR_factor_gt 0.1709
_refine_ls_wR_factor_ref 0.1952
_reflns_number_gt 2361
_reflns_number_total 3345
_reflns_threshold_expression >2sigma(I)
_cod_data_source_file c6ob00861e2.cif
_cod_data_source_block 9sepb
_cod_depositor_comments 'Adding full bibliography for 7155111--7155117.cif.'
_cod_original_cell_volume 3613(2)
_cod_original_sg_symbol_H-M 'C 2/c'
_cod_database_code 7155115

loop_
_symmetry_equiv_pos_as_xyz
'x, y, z'
'-x, y, -z+1/2'
'x+1/2, y+1/2, z'
'-x+1/2, y+1/2, -z+1/2'
'-x, -y, -z'
'x, -y, z-1/2'
'-x+1/2, -y+1/2, -z'
'x+1/2, -y+1/2, z-1/2'

loop_
_atom_site_label
_atom_site_type_symbol
_atom_site_fract_x
_atom_site_fract_y
_atom_site_fract_z
_atom_site_U_iso_or_equiv
_atom_site_adp_type
_atom_site_occupancy
_atom_site_symmetry_multiplicity
_atom_site_calc_flag
_atom_site_refinement_flags
N001 N 0.68641(11) 0.4511(3) 0.26567(9) 0.0232(5) Uani 1 1 d .
N002 N 0.52513(10) 0.3533(2) 0.07320(9) 0.0206(5) Uani 1 1 d .
C003 C 0.85341(14) 0.6448(3) 0.51672(12) 0.0276(6) Uani 1 1 d .
H003 H 0.8283 0.5965 0.5391 0.033 Uiso 1 1 calc R
C004 C 0.64007(13) 0.5240(3) 0.21506(10) 0.0225(6) Uani 1 1 d .
H004 H 0.6439 0.6300 0.2040 0.027 Uiso 1 1 calc R
C005 C 0.58700(13) 0.4205(3) 0.18264(10) 0.0203(6) Uani 1 1 d .
C006 C 0.74745(13) 0.5261(3) 0.31112(11) 0.0306(7) Uani 1 1 d .
H00A H 0.7717 0.4490 0.3420 0.046 Uiso 1 1 calc R
H00B H 0.7314 0.6142 0.3296 0.046 Uiso 1 1 calc R
H00C H 0.7799 0.5650 0.2919 0.046 Uiso 1 1 calc R
N56 N 0.40277(14) 0.6714(3) 0.17143(11) 0.0374(6) Uani 1 1 d .
C008 C 0.52830(12) 0.4589(3) 0.12474(10) 0.0209(6) Uani 1 1 d .
H008 H 0.5337 0.5703 0.1135 0.025 Uiso 1 1 calc R
C009 C 0.45025(13) 0.4339(3) 0.12374(11) 0.0230(6) Uani 1 1 d .
H009 H 0.4491 0.3354 0.1464 0.028 Uiso 1 1 calc R
C010 C 0.85030(13) 0.7941(3) 0.42637(11) 0.0232(6) Uani 1 1 d .
H010 H 0.8251 0.8442 0.3894 0.028 Uiso 1 1 calc R
C011 C 0.57523(13) 0.2912(3) 0.05071(11) 0.0210(6) Uani 1 1 d .
C012 C 0.66372(13) 0.2953(3) 0.26749(11) 0.0223(6) Uani 1 1 d .
C013 C 0.40416(13) 0.4071(3) 0.05559(11) 0.0226(6) Uani 1 1 d .
H013 H 0.3926 0.5123 0.0357 0.027 Uiso 1 1 calc R
C014 C 0.57297(14) 0.1417(3) -0.03911(11) 0.0249(6) Uani 1 1 d .
H014 H 0.5484 0.0906 -0.0760 0.030 Uiso 1 1 calc R
C015 C 0.45982(13) 0.2391(3) -0.01665(10) 0.0213(6) Uani 1 1 d .
C016 C 0.81529(14) 0.7194(3) 0.46091(11) 0.0268(6) Uani 1 1 d .
H016 H 0.7653 0.7186 0.4468 0.032 Uiso 1 1 calc R
C017 C 0.45710(13) 0.3259(3) 0.03291(10) 0.0201(6) Uani 1 1 d .
C018 C 0.56812(14) 0.1195(3) 0.20714(11) 0.0263(6) Uani 1 1 d .
H018 H 0.5273 0.1002 0.1731 0.032 Uiso 1 1 calc R
C019 C 0.60125(15) 0.8215(4) 0.07052(12) 0.0276(6) Uani 1 1 d .
C020 C 0.60128(13) 0.2709(3) 0.21559(10) 0.0221(6) Uani 1 1 d .
C021 C 0.59629(14) -0.0002(3) 0.24946(12) 0.0301(6) Uani 1 1 d .
H021 H 0.5743 -0.1004 0.2438 0.036 Uiso 1 1 calc R
C022 C 0.65789(14) 0.0274(3) 0.30105(12) 0.0304(7) Uani 1 1 d .
H022 H 0.6758 -0.0546 0.3294 0.036 Uiso 1 1 calc R
C023 C 0.53503(13) 0.2165(3) -0.00560(10) 0.0213(6) Uani 1 1 d .
C024 C 0.42465(13) 0.5663(3) 0.15155(11) 0.0257(6) Uani 1 1 d .
C025 C 0.33428(14) 0.3182(4) 0.04573(13) 0.0320(7) Uani 1 1 d .
H02A H 0.3043 0.3811 0.0616 0.048 Uiso 1 1 calc R
H02B H 0.3444 0.2168 0.0666 0.048 Uiso 1 1 calc R
H02C H 0.3100 0.3005 0.0027 0.048 Uiso 1 1 calc R
C026 C 0.69247(14) 0.1748(3) 0.31052(11) 0.0279(6) Uani 1 1 d .
H026 H 0.7336 0.1926 0.3445 0.033 Uiso 1 1 calc R
H19B H 0.585(2) 0.847(5) 0.1070(18) 0.081(12) Uiso 1 1 d .
H19A H 0.641(2) 0.735(5) 0.0896(17) 0.079(12) Uiso 1 1 d .
H19C H 0.612(3) 0.924(6) 0.0622(19) 0.107(17) Uiso 1 1 d .

loop_
_atom_site_aniso_label
_atom_site_aniso_U_11
_atom_site_aniso_U_22
_atom_site_aniso_U_33
_atom_site_aniso_U_23
_atom_site_aniso_U_13
_atom_site_aniso_U_12
N001 0.0225(11) 0.0265(12) 0.0177(10) -0.0013(9) 0.0034(9) -0.0044(9)
N002 0.0183(10) 0.0240(12) 0.0174(10) -0.0017(9) 0.0036(8) 0.0001(9)
C003 0.0345(15) 0.0213(15) 0.0331(15) -0.0018(12) 0.0197(13) -0.0006(12)
C004 0.0229(13) 0.0255(14) 0.0172(12) -0.0011(11) 0.0048(10) -0.0020(11)
C005 0.0219(13) 0.0205(14) 0.0180(12) 0.0000(10) 0.0063(10) -0.0006(10)
C006 0.0244(14) 0.0405(17) 0.0221(13) -0.0038(12) 0.0022(11) -0.0082(12)
N56 0.0471(16) 0.0334(15) 0.0355(14) -0.0041(11) 0.0190(12) 0.0034(12)
C008 0.0229(13) 0.0214(14) 0.0177(12) -0.0020(10) 0.0060(10) -0.0037(11)
C009 0.0236(13) 0.0218(14) 0.0240(13) 0.0002(11) 0.0089(11) -0.0010(11)
C010 0.0215(13) 0.0242(14) 0.0226(13) -0.0046(11) 0.0062(11) -0.0005(11)
C011 0.0227(13) 0.0207(14) 0.0197(12) 0.0022(10) 0.0074(10) -0.0002(10)
C012 0.0206(13) 0.0271(15) 0.0206(13) -0.0012(11) 0.0089(10) 0.0006(11)
C013 0.0204(13) 0.0227(14) 0.0216(13) 0.0010(11) 0.0035(10) 0.0002(11)
C014 0.0324(15) 0.0199(14) 0.0240(14) 0.0011(11) 0.0120(11) -0.0019(11)
C015 0.0250(14) 0.0181(14) 0.0194(13) 0.0018(10) 0.0059(11) -0.0032(10)
C016 0.0233(14) 0.0254(15) 0.0330(15) -0.0078(12) 0.0113(12) -0.0013(11)
C017 0.0186(12) 0.0199(13) 0.0190(12) 0.0022(10) 0.0029(10) -0.0018(10)
C018 0.0236(13) 0.0277(15) 0.0253(14) 0.0001(11) 0.0057(11) -0.0011(11)
C019 0.0291(15) 0.0276(17) 0.0222(14) -0.0005(12) 0.0044(12) -0.0060(13)
C020 0.0190(13) 0.0283(15) 0.0188(12) -0.0013(11) 0.0065(10) 0.0006(11)
C021 0.0312(15) 0.0253(15) 0.0334(15) 0.0031(12) 0.0109(12) -0.0001(12)
C022 0.0282(14) 0.0308(16) 0.0318(15) 0.0099(12) 0.0102(12) 0.0060(12)
C023 0.0263(14) 0.0190(14) 0.0185(13) 0.0036(10) 0.0074(11) -0.0013(10)
C024 0.0242(14) 0.0281(16) 0.0236(14) 0.0010(12) 0.0067(11) -0.0017(12)
C025 0.0223(14) 0.0391(18) 0.0350(15) -0.0054(13) 0.0107(12) -0.0047(12)
C026 0.0210(13) 0.0383(17) 0.0212(13) 0.0040(12) 0.0034(11) 0.0031(12)

loop_
_atom_type_symbol
_atom_type_description
_atom_type_scat_dispersion_real
_atom_type_scat_dispersion_imag
_atom_type_scat_source
C C 0.0033 0.0016 'International Tables Vol C Tables 4.2.6.8 and 6.1.1.4'
H H 0.0000 0.0000 'International Tables Vol C Tables 4.2.6.8 and 6.1.1.4'
N N 0.0061 0.0033 'International Tables Vol C Tables 4.2.6.8 and 6.1.1.4'
Br Br -0.2901 2.4595 'International Tables Vol C Tables 4.2.6.8 and 6.1.1.4'

loop_
_geom_angle_atom_site_label_1
_geom_angle_atom_site_label_2
_geom_angle_atom_site_label_3
_geom_angle
_geom_angle_site_symmetry_1
_geom_angle_site_symmetry_3
C004 N001 C012 108.5(2) . .
C004 N001 C006 125.7(2) . .
C012 N001 C006 125.8(2) . .
C017 N002 C011 110.4(2) . .
C017 N002 C008 114.19(19) . .
C011 N002 C008 134.7(2) . .
C014 C003 C016 121.4(2) 4_655 .
N001 C004 C005 110.8(2) . .
C004 C005 C020 106.3(2) . .
C004 C005 C008 125.3(2) . .
C020 C005 C008 128.3(2) . .
N002 C008 C005 114.2(2) . .
N002 C008 C009 98.55(18) . .
C005 C008 C009 116.70(19) . .
C024 C009 C013 113.1(2) . .
C024 C009 C008 113.1(2) . .
C013 C009 C008 105.33(18) . .
C016 C010 C011 117.0(2) . 4_655
N002 C011 C010 131.5(2) . 4_645
N002 C011 C023 105.6(2) . .
C010 C011 C023 123.0(2) 4_645 .
N001 C012 C026 130.1(2) . .
N001 C012 C020 107.9(2) . .
C026 C012 C020 122.0(2) . .
C017 C013 C025 116.4(2) . .
C017 C013 C009 100.99(19) . .
C025 C013 C009 114.1(2) . .
C003 C014 C023 119.2(2) 4_645 .
C017 C015 C023 105.1(2) . .
C017 C015 C019 128.4(2) . 5_665
C023 C015 C019 126.5(2) . 5_665
C010 C016 C003 121.4(2) . .
N002 C017 C015 110.1(2) . .
N002 C017 C013 109.3(2) . .
C015 C017 C013 140.5(2) . .
C021 C018 C020 119.8(2) . .
C018 C020 C012 118.6(2) . .
C018 C020 C005 135.0(2) . .
C012 C020 C005 106.4(2) . .
C018 C021 C022 120.7(3) . .
C026 C022 C021 121.1(2) . .
C014 C023 C011 118.0(2) . .
C014 C023 C015 133.1(2) . .
C011 C023 C015 108.8(2) . .
N56 C024 C009 177.6(3) . .
C022 C026 C012 117.9(2) . .

loop_
_geom_bond_atom_site_label_1
_geom_bond_atom_site_label_2
_geom_bond_distance
_geom_bond_site_symmetry_2
N001 C004 1.360(3) .
N001 C012 1.379(3) .
N001 C006 1.444(3) .
N002 C017 1.369(3) .
N002 C011 1.378(3) .
N002 C008 1.472(3) .
C003 C014 1.371(4) 4_655
C003 C016 1.401(4) .
C004 C005 1.367(3) .
C005 C020 1.439(3) .
C005 C008 1.478(3) .
N56 C024 1.145(3) .
C008 C009 1.557(3) .
C009 C024 1.458(4) .
C009 C013 1.547(3) .
C010 C016 1.382(3) .
C010 C011 1.387(3) 4_655
C011 C010 1.387(3) 4_645
C011 C023 1.420(3) .
C012 C026 1.393(4) .
C012 C020 1.413(3) .
C013 C017 1.494(3) .
C013 C025 1.519(3) .
C014 C003 1.371(4) 4_645
C014 C023 1.406(3) .
C015 C017 1.380(3) .
C015 C023 1.437(3) .
C015 C019 1.496(3) 5_665
C018 C021 1.376(4) .
C018 C020 1.404(4) .
C019 C015 1.496(3) 5_665
C021 C022 1.403(4) .
C022 C026 1.386(4) .
